data_8104681
loop_
_publ_author_name
'Song, Wenqi'
'Yang, Miaoxiu'
'Qian, Liwei'
'Miao, Zongcheng'

_publ_section_title
;
 The crystal structure of 3-(carboxymethyl)-1-ethenyl-1H-imidazol-3-ium
 chloride, C7H9N2O2Cl
;
_journal_issue 5
_journal_name_full 'Zeitschrift f\"ur Kristallographie - New Crystal Structures'
_journal_page_first 1115
_journal_page_last 1116
_journal_paper_doi 10.1515/ncrs-2021-0242
_journal_volume 236
_journal_year 2021
_chemical_absolute_configuration ad
_chemical_formula_moiety 'C7 H9 N2 O2, Cl'
_chemical_formula_sum 'C7 H9 Cl N2 O2'
_chemical_formula_weight 188.61
_space_group_crystal_system orthorhombic
_space_group_IT_number 19
_space_group_name_Hall 'P 2ac 2ab'
_space_group_name_H-M_alt 'P 21 21 21'
_atom_sites_solution_hydrogens mixed
_atom_sites_solution_primary dual
_cell_angle_alpha 90
_cell_angle_beta 90
_cell_angle_gamma 90
_cell_formula_units_Z 4
_cell_length_a 4.6321(3)
_cell_length_b 7.5132(4)
_cell_length_c 24.7605(14)
_cell_measurement_reflns_used 5363
_cell_measurement_temperature 193(2)
_cell_measurement_theta_max 53.96
_cell_measurement_theta_min 3.11
_cell_volume 861.71(9)
_computing_cell_refinement 'SAINT v8.37A (Bruker, 2015)'
_computing_data_collection 'APEX3 (Bruker AXS, 2015)'
_computing_data_reduction 'SAINT v8.37A (Bruker, 2015)'
_computing_molecular_graphics 'Olex2 1.3 (Dolomanov et al., 2009)'
_computing_publication_material 'Olex2 1.3 (Dolomanov et al., 2009)'
_computing_structure_refinement 'SHELXL 2018/3 (Sheldrick, 2015)'
_computing_structure_solution 'SHELXT 2014/5 (Sheldrick, 2014)'
_diffrn_ambient_temperature 193.15
_diffrn_measured_fraction_theta_full 0.994
_diffrn_measured_fraction_theta_max 0.994
_diffrn_measurement_device_type 'Bruker APEX-II CCD'
_diffrn_measurement_method '\f and \w scans'
_diffrn_radiation_type GaK\a
_diffrn_radiation_wavelength 1.34139
_diffrn_reflns_av_R_equivalents 0.0577
_diffrn_reflns_av_unetI/netI 0.0394
_diffrn_reflns_Laue_measured_fraction_full 0.994
_diffrn_reflns_Laue_measured_fraction_max 0.994
_diffrn_reflns_limit_h_max 4
_diffrn_reflns_limit_h_min -5
_diffrn_reflns_limit_k_max 9
_diffrn_reflns_limit_k_min -8
_diffrn_reflns_limit_l_max 29
_diffrn_reflns_limit_l_min -29
_diffrn_reflns_number 6914
_diffrn_reflns_point_group_measured_fraction_full 0.994
_diffrn_reflns_point_group_measured_fraction_max 0.994
_diffrn_reflns_theta_full 53.594
_diffrn_reflns_theta_max 53.871
_diffrn_reflns_theta_min 5.353
_exptl_absorpt_coefficient_mu 2.402
_exptl_absorpt_correction_T_max 0.786
_exptl_absorpt_correction_T_min 0.750
_exptl_absorpt_correction_type multi-scan
_exptl_absorpt_process_details
;
SADABS-2016/2 (Bruker,2016/2) was used for absorption correction.
wR2(int) was 0.1129 before and 0.0680 after correction.
The Ratio of minimum to maximum transmission is 0.7702.
The \l/2 correction factor is Not present.
;
_exptl_crystal_density_diffrn 1.454
_exptl_crystal_description block
_exptl_crystal_F_000 392
_exptl_crystal_size_max 0.12
_exptl_crystal_size_mid 0.1
_exptl_crystal_size_min 0.1
_refine_diff_density_max 0.208
_refine_diff_density_min -0.153
_refine_diff_density_rms 0.034
_refine_ls_abs_structure_details
;
 Flack x determined using 577 quotients [(I+)-(I-)]/[(I+)+(I-)]
 (Parsons, Flack and Wagner, Acta Cryst. B69 (2013) 249-259).
;
_refine_ls_abs_structure_Flack 0.015(14)
_refine_ls_extinction_coef .
_refine_ls_extinction_method none
_refine_ls_goodness_of_fit_ref 1.048
_refine_ls_hydrogen_treatment constr
_refine_ls_matrix_type full
_refine_ls_number_parameters 109
_refine_ls_number_reflns 1579
_refine_ls_number_restraints 0
_refine_ls_restrained_S_all 1.048
_refine_ls_R_factor_all 0.0268
_refine_ls_R_factor_gt 0.0257
_refine_ls_shift/su_max 0.001
_refine_ls_shift/su_mean 0.000
_refine_ls_structure_factor_coef Fsqd
_refine_ls_weighting_details 'w=1/[\s^2^(Fo^2^)+(0.0249P)^2^+0.1671P] where P=(Fo^2^+2Fc^2^)/3'
_refine_ls_weighting_scheme calc
_refine_ls_wR_factor_gt 0.0648
_refine_ls_wR_factor_ref 0.0653
_reflns_Friedel_coverage 0.629
_reflns_Friedel_fraction_full 0.995
_reflns_Friedel_fraction_max 0.993
_reflns_number_gt 1512
_reflns_number_total 1569
_reflns_threshold_expression 'I > 2\s(I)'
_cod_data_source_file suppl_j_ncrs-2021-0242_suppl.cif
_cod_data_source_block 2
_cod_database_code 8104681
_shelx_space_group_comment
;
The symmetry employed for this shelxl refinement is uniquely defined
by the following loop, which should always be used as a source of
symmetry information in preference to the above space-group names.
They are only intended as comments.
;
_shelx_estimated_absorpt_t_max 0.798
_shelx_estimated_absorpt_t_min 0.764
_olex2_refinement_description
;
1. Fixed Uiso
 At 1.2 times of:
  All C(H) groups, All C(H,H) groups
 At 1.5 times of:
  All O(H) groups
2.a Riding coordinates:
 O2(H2)
2.b Secondary CH2 refined with riding coordinates:
 C6(H6A,H6B)
2.c Aromatic/amide H refined with riding coordinates:
 C2(H2A), C3(H3), C4(H4), C5(H5)
2.d X=CH2 refined with riding coordinates:
 C1(H1A,H1B)
;

loop_
_space_group_symop_operation_xyz
'x, y, z'
'-x+1/2, -y, z+1/2'
'x+1/2, -y+1/2, -z'
'-x, y+1/2, -z+1/2'

loop_
_atom_site_label
_atom_site_type_symbol
_atom_site_fract_x
_atom_site_fract_y
_atom_site_fract_z
_atom_site_U_iso_or_equiv
_atom_site_adp_type
_atom_site_occupancy
_atom_site_site_symmetry_order
_atom_site_calc_flag
_atom_site_refinement_flags_posn
_atom_site_refinement_flags_adp
_atom_site_refinement_flags_occupancy
_atom_site_disorder_assembly
_atom_site_disorder_group
O1 O 0.6449(4) 0.4346(2) 0.49308(6) 0.0396(5) Uani 1 1 d . . . . .
O2 O 0.9993(4) 0.6084(2) 0.46099(6) 0.0332(4) Uani 1 1 d . . . . .
H2 H 0.910999 0.597840 0.431534 0.050 Uiso 1 1 d R U . . .
N1 N 0.5574(4) 0.4078(2) 0.66066(7) 0.0245(4) Uani 1 1 d . . . . .
N2 N 0.8576(4) 0.4460(3) 0.59509(7) 0.0245(4) Uani 1 1 d . . . . .
C1 C 0.2174(7) 0.3258(4) 0.72964(10) 0.0433(7) Uani 1 1 d . . . . .
H1A H 0.239099 0.203952 0.720253 0.052 Uiso 1 1 calc R U . . .
H1B H 0.090119 0.359102 0.757977 0.052 Uiso 1 1 calc R U . . .
C2 C 0.3623(6) 0.4473(4) 0.70364(9) 0.0326(6) Uani 1 1 d . . . . .
H2A H 0.336768 0.568259 0.713804 0.039 Uiso 1 1 calc R U . . .
C3 C 0.6405(6) 0.2402(3) 0.64289(10) 0.0319(6) Uani 1 1 d . . . . .
H3 H 0.578565 0.129104 0.657098 0.038 Uiso 1 1 calc R U . . .
C4 C 0.8244(6) 0.2649(3) 0.60195(9) 0.0324(6) Uani 1 1 d . . . . .
H4 H 0.915635 0.174327 0.581345 0.039 Uiso 1 1 calc R U . . .
C5 C 0.6947(5) 0.5292(3) 0.63113(8) 0.0249(5) Uani 1 1 d . . . . .
H5 H 0.678708 0.654526 0.635200 0.030 Uiso 1 1 calc R U . . .
C6 C 1.0204(6) 0.5321(4) 0.55221(9) 0.0304(6) Uani 1 1 d . . . . .
H6A H 1.212609 0.475470 0.549014 0.036 Uiso 1 1 calc R U . . .
H6B H 1.049405 0.659126 0.561296 0.036 Uiso 1 1 calc R U . . .
C7 C 0.8625(5) 0.5175(3) 0.49881(8) 0.0256(5) Uani 1 1 d . . . . .
Cl1 Cl 0.69956(13) 0.62937(7) 0.35499(2) 0.02952(17) Uani 1 1 d . . . . .

loop_
_atom_site_aniso_label
_atom_site_aniso_U_11
_atom_site_aniso_U_22
_atom_site_aniso_U_33
_atom_site_aniso_U_23
_atom_site_aniso_U_13
_atom_site_aniso_U_12
O1 0.0331(10) 0.0538(12) 0.0321(8) -0.0003(8) -0.0059(7) -0.0148(9)
O2 0.0355(10) 0.0403(10) 0.0239(7) 0.0024(7) -0.0003(7) -0.0062(9)
N1 0.0266(10) 0.0231(10) 0.0238(8) -0.0023(7) 0.0018(8) -0.0013(8)
N2 0.0243(11) 0.0274(10) 0.0218(8) -0.0014(7) 0.0008(8) -0.0032(9)
C1 0.0435(17) 0.0512(17) 0.0352(12) 0.0080(12) 0.0118(12) 0.0020(15)
C2 0.0337(14) 0.0373(14) 0.0267(11) -0.0044(10) 0.0056(10) 0.0044(12)
C3 0.0428(16) 0.0197(11) 0.0333(11) -0.0028(10) 0.0042(12) -0.0032(11)
C4 0.0402(15) 0.0244(11) 0.0326(11) -0.0065(10) 0.0034(12) 0.0028(12)
C5 0.0276(12) 0.0233(11) 0.0239(10) -0.0010(8) -0.0019(9) -0.0010(11)
C6 0.0271(13) 0.0396(15) 0.0245(11) -0.0007(10) 0.0012(10) -0.0094(12)
C7 0.0260(12) 0.0263(11) 0.0246(10) -0.0026(9) 0.0012(9) 0.0011(10)
Cl1 0.0370(3) 0.0240(3) 0.0275(2) -0.0006(2) -0.0056(2) 0.0034(2)

loop_
_atom_type_symbol
_atom_type_description
_atom_type_scat_dispersion_real
_atom_type_scat_dispersion_imag
_atom_type_scat_source
C C 0.0148 0.0070 'International Tables Vol C Tables 4.2.6.8 and 6.1.1.4'
H H 0.0000 0.0000 'International Tables Vol C Tables 4.2.6.8 and 6.1.1.4'
Cl Cl 0.3294 0.5404 'International Tables Vol C Tables 4.2.6.8 and 6.1.1.4'
N N 0.0253 0.0136 'International Tables Vol C Tables 4.2.6.8 and 6.1.1.4'
O O 0.0412 0.0250 'International Tables Vol C Tables 4.2.6.8 and 6.1.1.4'

loop_
_geom_angle_atom_site_label_1
_geom_angle_atom_site_label_2
_geom_angle_atom_site_label_3
_geom_angle
_geom_angle_site_symmetry_1
_geom_angle_site_symmetry_3
C7 O2 H2 109.4 . .
C3 N1 C2 126.9(2) . .
C5 N1 C2 124.7(2) . .
C5 N1 C3 108.34(19) . .
C4 N2 C6 125.92(19) . .
C5 N2 C4 108.58(19) . .
C5 N2 C6 125.2(2) . .
H1A C1 H1B 120.0 . .
C2 C1 H1A 120.0 . .
C2 C1 H1B 120.0 . .
N1 C2 H2A 118.4 . .
C1 C2 N1 123.3(2) . .
C1 C2 H2A 118.4 . .
N1 C3 H3 126.5 . .
C4 C3 N1 106.9(2) . .
C4 C3 H3 126.5 . .
N2 C4 H4 126.2 . .
C3 C4 N2 107.6(2) . .
C3 C4 H4 126.2 . .
N1 C5 H5 125.7 . .
N2 C5 N1 108.6(2) . .
N2 C5 H5 125.7 . .
N2 C6 H6A 109.5 . .
N2 C6 H6B 109.5 . .
N2 C6 C7 110.8(2) . .
H6A C6 H6B 108.1 . .
C7 C6 H6A 109.5 . .
C7 C6 H6B 109.5 . .
O1 C7 O2 126.2(2) . .
O1 C7 C6 123.3(2) . .
O2 C7 C6 110.5(2) . .

loop_
_geom_bond_atom_site_label_1
_geom_bond_atom_site_label_2
_geom_bond_distance
_geom_bond_site_symmetry_2
O1 C7 1.194(3) .
O2 H2 0.8401 .
O2 C7 1.321(3) .
N1 C2 1.427(3) .
N1 C3 1.389(3) .
N1 C5 1.331(3) .
N2 C4 1.379(3) .
N2 C5 1.325(3) .
N2 C6 1.454(3) .
C1 H1A 0.9500 .
C1 H1B 0.9500 .
C1 C2 1.303(4) .
C2 H2A 0.9500 .
C3 H3 0.9500 .
C3 C4 1.337(4) .
C4 H4 0.9500 .
C5 H5 0.9500 .
C6 H6A 0.9900 .
C6 H6B 0.9900 .
C6 C7 1.515(3) .

loop_
_geom_torsion_atom_site_label_1
_geom_torsion_atom_site_label_2
_geom_torsion_atom_site_label_3
_geom_torsion_atom_site_label_4
_geom_torsion
_geom_torsion_site_symmetry_1
_geom_torsion_site_symmetry_2
_geom_torsion_site_symmetry_3
_geom_torsion_site_symmetry_4
N1 C3 C4 N2 0.9(3) . . . .
N2 C6 C7 O1 -5.1(3) . . . .
N2 C6 C7 O2 174.8(2) . . . .
C2 N1 C3 C4 179.9(2) . . . .
C2 N1 C5 N2 179.9(2) . . . .
C3 N1 C2 C1 -5.4(4) . . . .
C3 N1 C5 N2 0.8(3) . . . .
C4 N2 C5 N1 -0.3(3) . . . .
C4 N2 C6 C7 72.7(3) . . . .
C5 N1 C2 C1 175.6(3) . . . .
C5 N1 C3 C4 -1.1(3) . . . .
C5 N2 C4 C3 -0.4(3) . . . .
C5 N2 C6 C7 -100.7(3) . . . .
C6 N2 C4 C3 -174.7(2) . . . .
C6 N2 C5 N1 174.1(2) . . . .
